data_7001164
loop_
_publ_author_name
'Wei, Zhen-Hong'
'Li, Hong-Xi'
'Ren, Zhi-Gang'
'Lang, Jian-Ping'
'Zhang, Yong'
'Sun, Zhen-Rong'

_publ_section_title
;
 Stepwise addition of CuNCS onto [Et4N][Tp*WS3]: Design, syntheses,
 structures and third-order nonlinear optical properties
;
_journal_issue 18
_journal_name_full 'Dalton Transactions'
_journal_page_first 3425
_journal_page_last 3433
_journal_paper_doi 10.1039/b822858b
_journal_year 2009
_chemical_formula_moiety 'C34 H44 B2 Cu4 N16 S10 W2, 2(C8 H20 N), 2(C2 H4 Cl2)'
_chemical_formula_sum 'C54 H92 B2 Cl4 Cu4 N18 S10 W2'
_chemical_formula_weight 2099.46
_chemical_name_systematic
;
?
;
_space_group_IT_number 14
_symmetry_cell_setting monoclinic
_symmetry_space_group_name_Hall '-P 2ybc'
_symmetry_space_group_name_H-M 'P 1 21/c 1'
_atom_sites_solution_hydrogens geom
_atom_sites_solution_primary direct
_atom_sites_solution_secondary difmap
_audit_creation_method SHELXL-97
_cell_angle_alpha 90.00
_cell_angle_beta 99.20(3)
_cell_angle_gamma 90.00
_cell_formula_units_Z 2
_cell_length_a 11.076(2)
_cell_length_b 16.195(3)
_cell_length_c 23.192(5)
_cell_measurement_reflns_used 14194
_cell_measurement_temperature 293(2)
_cell_measurement_theta_max 25.3491
_cell_measurement_theta_min 2.9999
_cell_volume 4106.6(14)
_computing_cell_refinement CrystalClear
_computing_data_collection CrystalClear
_computing_data_reduction CrystalStructure
_computing_molecular_graphics 'Shelxl-97 (Sheldrick, 1997)'
_computing_publication_material 'Shelxl-97 (Sheldrick, 1997)'
_computing_structure_refinement 'SHELXL-97 (Sheldrick, 1997)'
_computing_structure_solution 'SHELXS-97 (Sheldrick, 1990)'
_diffrn_ambient_temperature 293(2)
_diffrn_measured_fraction_theta_full 0.997
_diffrn_measured_fraction_theta_max 0.997
_diffrn_measurement_device_type 'Rigaku Mercury'
_diffrn_measurement_method \w
_diffrn_radiation_monochromator graphite
_diffrn_radiation_source 'fine-focus sealed tube'
_diffrn_radiation_type MoK\a
_diffrn_radiation_wavelength 0.71073
_diffrn_reflns_av_R_equivalents 0.0618
_diffrn_reflns_av_sigmaI/netI 0.0506
_diffrn_reflns_limit_h_max 13
_diffrn_reflns_limit_h_min -13
_diffrn_reflns_limit_k_max 19
_diffrn_reflns_limit_k_min -18
_diffrn_reflns_limit_l_max 27
_diffrn_reflns_limit_l_min -27
_diffrn_reflns_number 39329
_diffrn_reflns_theta_full 25.35
_diffrn_reflns_theta_max 25.35
_diffrn_reflns_theta_min 3.05
_diffrn_standards_decay_% 0
_diffrn_standards_interval_count 0
_diffrn_standards_interval_time 0
_diffrn_standards_number 0
_exptl_absorpt_coefficient_mu 4.237
_exptl_absorpt_correction_T_max 0.3630
_exptl_absorpt_correction_T_min 0.2820
_exptl_absorpt_correction_type multi-scan
_exptl_absorpt_process_details 'Jacobson, R. (1998) Private communication.'
_exptl_crystal_colour black
_exptl_crystal_density_diffrn 1.698
_exptl_crystal_density_method 'not measured'
_exptl_crystal_description block
_exptl_crystal_F_000 2088
_exptl_crystal_size_max 0.40
_exptl_crystal_size_mid 0.40
_exptl_crystal_size_min 0.30
_refine_diff_density_max 1.428
_refine_diff_density_min -0.976
_refine_diff_density_rms 0.122
_refine_ls_extinction_method none
_refine_ls_goodness_of_fit_ref 1.190
_refine_ls_hydrogen_treatment constr
_refine_ls_matrix_type full
_refine_ls_number_parameters 435
_refine_ls_number_reflns 7492
_refine_ls_number_restraints 1
_refine_ls_restrained_S_all 1.192
_refine_ls_R_factor_all 0.0721
_refine_ls_R_factor_gt 0.0568
_refine_ls_shift/su_max 0.003
_refine_ls_shift/su_mean 0.000
_refine_ls_structure_factor_coef Fsqd
_refine_ls_weighting_details 'calc w=1/[\s^2^(Fo^2^)+(0.0298P)^2^+14.3626P] where P=(Fo^2^+2Fc^2^)/3'
_refine_ls_weighting_scheme calc
_refine_ls_wR_factor_gt 0.1025
_refine_ls_wR_factor_ref 0.1080
_reflns_number_gt 6321
_reflns_number_total 7492
_reflns_threshold_expression >2sigma(I)
_cod_data_source_file b822858b.txt
_cod_data_source_block '[Et4N][Tp*W3S3(CuNCS)2].ClCH2CH2Cl'
_cod_depositor_comments
;
The following automatic conversions were performed:
'_exptl_absorpt_correction_type' value 'Multi-scan' changed to
'multi-scan' according to
'/home/saulius/struct/CIF-dictionaries/cif_core.dic' dictionary named
'cif_core.dic' version 2.4.1 from 2010-06-29.

Automatic conversion script
Id: cif_fix_enum 1527 2010-12-29 10:47:43Z saulius 
;
_cod_original_cell_volume 4106.5(14)
_cod_original_sg_symbol_H-M 'P 21/c'
_cod_database_code 7001164

loop_
_symmetry_equiv_pos_as_xyz
'x, y, z'
'-x, y+1/2, -z+1/2'
'-x, -y, -z'
'x, -y-1/2, z-1/2'

loop_
_atom_site_label
_atom_site_type_symbol
_atom_site_fract_x
_atom_site_fract_y
_atom_site_fract_z
_atom_site_U_iso_or_equiv
_atom_site_adp_type
_atom_site_occupancy
_atom_site_symmetry_multiplicity
_atom_site_calc_flag
_atom_site_refinement_flags
_atom_site_disorder_assembly
_atom_site_disorder_group
W1 W -0.20179(3) 0.404136(17) 0.688986(12) 0.03358(10) Uani 1 1 d . . .
Cu2 Cu -0.31048(10) 0.45625(6) 0.58555(4) 0.0563(3) Uani 1 1 d . . .
Cu1 Cu -0.36673(9) 0.30263(6) 0.63336(4) 0.0507(3) Uani 1 1 d . . .
S1 S -0.27239(19) 0.53019(12) 0.66615(9) 0.0481(5) Uani 1 1 d . . .
S2 S -0.19786(18) 0.34038(12) 0.59966(8) 0.0432(5) Uani 1 1 d . . .
S3 S -0.35775(18) 0.34435(13) 0.72360(8) 0.0444(5) Uani 1 1 d . . .
S5 S -0.4445(2) 0.56642(15) 0.40119(9) 0.0563(6) Uani 1 1 d . . .
C1 C 0.3122(8) 0.4688(6) 0.7541(4) 0.069(3) Uani 1 1 d . . .
H1A H 0.3124 0.5076 0.7854 0.104 Uiso 1 1 calc R . .
H1B H 0.3758 0.4828 0.7322 0.104 Uiso 1 1 calc R . .
H1C H 0.3261 0.4142 0.7699 0.104 Uiso 1 1 calc R . .
C2 C 0.1903(7) 0.4716(5) 0.7146(4) 0.048(2) Uani 1 1 d . . .
C3 C 0.1628(8) 0.5005(5) 0.6593(4) 0.053(2) Uani 1 1 d . . .
H3 H 0.2176 0.5235 0.6374 0.064 Uiso 1 1 calc R . .
C4 C 0.0388(7) 0.4896(5) 0.6412(3) 0.0460(19) Uani 1 1 d . . .
C5 C -0.0282(9) 0.5143(6) 0.5829(4) 0.071(3) Uani 1 1 d . . .
H5A H -0.0536 0.4658 0.5604 0.107 Uiso 1 1 calc R . .
H5B H 0.0245 0.5469 0.5628 0.107 Uiso 1 1 calc R . .
H5C H -0.0988 0.5463 0.5878 0.107 Uiso 1 1 calc R . .
C6 C 0.0746(9) 0.4831(6) 0.9123(4) 0.072(3) Uani 1 1 d . . .
H6A H 0.0626 0.5197 0.9434 0.108 Uiso 1 1 calc R . .
H6B H 0.1440 0.5011 0.8955 0.108 Uiso 1 1 calc R . .
H6C H 0.0889 0.4281 0.9273 0.108 Uiso 1 1 calc R . .
C7 C -0.0366(7) 0.4836(5) 0.8664(3) 0.048(2) Uani 1 1 d . . .
C8 C -0.1499(8) 0.5127(5) 0.8682(3) 0.051(2) Uani 1 1 d . . .
H8 H -0.1756 0.5395 0.8996 0.061 Uiso 1 1 calc R . .
C9 C -0.2215(7) 0.4955(5) 0.8148(4) 0.049(2) Uani 1 1 d . . .
C10 C -0.3530(8) 0.5194(6) 0.7979(4) 0.063(3) Uani 1 1 d . . .
H10A H -0.3954 0.4770 0.7737 0.095 Uiso 1 1 calc R . .
H10B H -0.3582 0.5705 0.7767 0.095 Uiso 1 1 calc R . .
H10C H -0.3896 0.5260 0.8324 0.095 Uiso 1 1 calc R . .
C11 C 0.1823(9) 0.2427(6) 0.8437(4) 0.075(3) Uani 1 1 d . . .
H11A H 0.2535 0.2619 0.8290 0.112 Uiso 1 1 calc R . .
H11B H 0.1956 0.1870 0.8576 0.112 Uiso 1 1 calc R . .
H11C H 0.1672 0.2775 0.8753 0.112 Uiso 1 1 calc R . .
C12 C 0.0740(7) 0.2450(5) 0.7958(4) 0.052(2) Uani 1 1 d . . .
C13 C 0.0096(8) 0.1817(5) 0.7680(4) 0.054(2) Uani 1 1 d . . .
H13 H 0.0255 0.1258 0.7744 0.064 Uiso 1 1 calc R . .
C14 C -0.0841(7) 0.2153(5) 0.7285(3) 0.0467(19) Uani 1 1 d . . .
C15 C -0.1762(9) 0.1668(5) 0.6879(4) 0.066(3) Uani 1 1 d . . .
H15A H -0.2565 0.1773 0.6969 0.100 Uiso 1 1 calc R . .
H15B H -0.1581 0.1089 0.6925 0.100 Uiso 1 1 calc R . .
H15C H -0.1732 0.1829 0.6483 0.100 Uiso 1 1 calc R . .
C16 C -0.5098(9) 0.1567(6) 0.5801(4) 0.068(3) Uani 1 1 d . . .
C17 C -0.3865(7) 0.5303(5) 0.4650(3) 0.0447(19) Uani 1 1 d . . .
C24 C -0.8393(10) 0.7343(9) 0.1203(5) 0.106(4) Uani 1 1 d . . .
H24A H -0.8458 0.6774 0.1086 0.159 Uiso 1 1 calc R . .
H24B H -0.9195 0.7582 0.1163 0.159 Uiso 1 1 calc R . .
H24C H -0.8006 0.7379 0.1604 0.159 Uiso 1 1 calc R . .
C25 C -0.7638(9) 0.7806(6) 0.0822(4) 0.074(3) Uani 1 1 d . . .
H25A H -0.8064 0.7799 0.0422 0.088 Uiso 1 1 calc R . .
H25B H -0.7564 0.8377 0.0948 0.088 Uiso 1 1 calc R . .
C18 C -0.5530(11) 0.8281(7) 0.1748(4) 0.096(4) Uani 1 1 d . . .
H18A H -0.5155 0.8663 0.1514 0.144 Uiso 1 1 calc R . .
H18B H -0.5027 0.8223 0.2123 0.144 Uiso 1 1 calc R . .
H18C H -0.6322 0.8484 0.1797 0.144 Uiso 1 1 calc R . .
C20 C -0.4394(9) 0.7836(8) 0.0448(4) 0.089(4) Uani 1 1 d . . .
H20A H -0.3951 0.7989 0.0823 0.133 Uiso 1 1 calc R . .
H20B H -0.4110 0.8160 0.0150 0.133 Uiso 1 1 calc R . .
H20C H -0.4263 0.7261 0.0378 0.133 Uiso 1 1 calc R . .
C22 C -0.7278(9) 0.6402(6) 0.0054(4) 0.074(3) Uani 1 1 d . . .
H22A H -0.8101 0.6556 0.0088 0.111 Uiso 1 1 calc R . .
H22B H -0.7252 0.5824 -0.0035 0.111 Uiso 1 1 calc R . .
H22C H -0.7011 0.6716 -0.0253 0.111 Uiso 1 1 calc R . .
C23 C -0.6442(8) 0.6575(5) 0.0627(4) 0.058(2) Uani 1 1 d . . .
H23A H -0.6707 0.6235 0.0928 0.070 Uiso 1 1 calc R . .
H23B H -0.5622 0.6398 0.0587 0.070 Uiso 1 1 calc R . .
C21 C -0.5753(9) 0.7992(6) 0.0437(4) 0.064(3) Uani 1 1 d . . .
H21A H -0.5860 0.8564 0.0541 0.077 Uiso 1 1 calc R . .
H21B H -0.6168 0.7916 0.0039 0.077 Uiso 1 1 calc R . .
C19 C -0.5668(9) 0.7453(6) 0.1448(4) 0.064(2) Uani 1 1 d . . .
H19A H -0.6071 0.7081 0.1684 0.076 Uiso 1 1 calc R . .
H19B H -0.4858 0.7233 0.1436 0.076 Uiso 1 1 calc R . .
N1 N 0.0852(5) 0.4449(4) 0.7306(3) 0.0403(15) Uani 1 1 d . . .
N2 N -0.0105(5) 0.4535(4) 0.6846(3) 0.0391(14) Uani 1 1 d . . .
N3 N -0.0384(5) 0.4496(4) 0.8126(3) 0.0405(15) Uani 1 1 d . . .
N4 N -0.1527(6) 0.4572(4) 0.7804(2) 0.0406(15) Uani 1 1 d . . .
N5 N 0.0214(5) 0.3155(4) 0.7741(3) 0.0406(15) Uani 1 1 d . . .
N6 N -0.0762(5) 0.2986(3) 0.7322(2) 0.0360(14) Uani 1 1 d . . .
N8 N -0.4629(6) 0.2137(5) 0.6010(3) 0.0574(19) Uani 1 1 d . . .
N7 N -0.3442(6) 0.5041(5) 0.5098(3) 0.0567(19) Uani 1 1 d . . .
N9 N -0.6374(6) 0.7451(4) 0.0835(3) 0.0470(16) Uani 1 1 d . . .
B1 B 0.0623(8) 0.4043(5) 0.7872(4) 0.042(2) Uani 1 1 d . . .
H1 H 0.1379 0.4047 0.8157 0.050 Uiso 1 1 calc R . .
S4 S -0.5824(4) 0.0777(2) 0.54674(17) 0.1411(19) Uani 1 1 d . . .
Cl2 Cl -1.2793(5) 0.7565(3) -0.19156(19) 0.1432(15) Uani 1 1 d . . .
Cl1 Cl -1.0741(5) 0.7559(5) -0.0208(3) 0.236(3) Uani 1 1 d . . .
C26 C -1.1469(17) 0.7561(13) -0.1311(11) 0.224(13) Uani 1 1 d D . .
H26A H -1.1005 0.7052 -0.1307 0.268 Uiso 1 1 calc R . .
H26B H -1.0931 0.8026 -0.1341 0.268 Uiso 1 1 calc R . .
C27 C -1.1995(18) 0.7620(15) -0.0856(10) 0.232(13) Uani 1 1 d D . .
H27A H -1.2575 0.7173 -0.0846 0.278 Uiso 1 1 calc R . .
H27B H -1.2428 0.8141 -0.0857 0.278 Uiso 1 1 calc R . .

loop_
_atom_site_aniso_label
_atom_site_aniso_U_11
_atom_site_aniso_U_22
_atom_site_aniso_U_33
_atom_site_aniso_U_23
_atom_site_aniso_U_13
_atom_site_aniso_U_12
W1 0.03509(17) 0.03157(16) 0.03154(16) -0.00003(13) -0.00241(11) -0.00004(13)
Cu2 0.0730(8) 0.0510(6) 0.0394(5) 0.0089(5) -0.0082(5) 0.0025(5)
Cu1 0.0528(6) 0.0547(6) 0.0438(6) -0.0098(5) 0.0053(5) -0.0172(5)
S1 0.0506(13) 0.0355(10) 0.0540(12) 0.0020(9) -0.0047(10) 0.0046(9)
S2 0.0473(12) 0.0448(11) 0.0366(10) -0.0026(9) 0.0042(9) -0.0038(9)
S3 0.0451(12) 0.0503(12) 0.0370(10) 0.0006(9) 0.0043(9) -0.0049(9)
S5 0.0469(13) 0.0775(16) 0.0423(11) 0.0165(11) 0.0002(9) 0.0047(11)
C1 0.038(5) 0.079(7) 0.091(7) 0.003(6) 0.009(5) -0.013(5)
C2 0.030(4) 0.041(4) 0.073(6) -0.002(4) 0.003(4) 0.000(3)
C3 0.045(5) 0.048(5) 0.067(6) 0.006(4) 0.015(4) -0.005(4)
C4 0.040(5) 0.045(5) 0.053(5) 0.002(4) 0.009(4) -0.005(4)
C5 0.068(7) 0.089(7) 0.056(6) 0.021(5) 0.008(5) -0.016(6)
C6 0.069(7) 0.090(7) 0.047(5) -0.015(5) -0.017(5) -0.001(6)
C7 0.046(5) 0.051(5) 0.042(5) -0.011(4) -0.006(4) -0.001(4)
C8 0.059(6) 0.053(5) 0.036(4) -0.014(4) -0.007(4) 0.002(4)
C9 0.044(5) 0.048(5) 0.053(5) -0.011(4) 0.004(4) 0.011(4)
C10 0.059(6) 0.074(6) 0.056(5) -0.019(5) 0.007(4) 0.019(5)
C11 0.070(7) 0.062(6) 0.082(7) 0.006(5) -0.015(5) 0.011(5)
C12 0.045(5) 0.047(5) 0.059(5) 0.009(4) -0.006(4) 0.013(4)
C13 0.057(6) 0.040(5) 0.064(6) 0.013(4) 0.010(4) 0.011(4)
C14 0.051(5) 0.032(4) 0.056(5) 0.004(4) 0.005(4) 0.004(4)
C15 0.086(7) 0.035(5) 0.072(6) -0.001(4) -0.007(5) -0.001(5)
C16 0.085(7) 0.070(6) 0.058(6) -0.025(5) 0.036(5) -0.024(6)
C17 0.040(5) 0.048(5) 0.045(5) 0.007(4) 0.003(4) -0.009(4)
C24 0.075(8) 0.150(12) 0.101(9) -0.012(9) 0.041(7) -0.008(8)
C25 0.068(7) 0.078(7) 0.072(7) -0.008(6) 0.001(5) 0.010(6)
C18 0.125(10) 0.087(8) 0.068(7) -0.022(6) -0.010(7) -0.031(7)
C20 0.070(7) 0.127(10) 0.070(7) 0.023(7) 0.017(5) -0.037(7)
C22 0.070(7) 0.084(7) 0.064(6) -0.025(6) -0.002(5) -0.010(6)
C23 0.071(6) 0.047(5) 0.058(5) 0.001(4) 0.011(5) -0.002(5)
C21 0.075(7) 0.067(6) 0.048(5) 0.016(5) 0.002(5) -0.013(5)
C19 0.068(6) 0.074(6) 0.045(5) 0.010(5) -0.002(4) -0.011(5)
N1 0.031(4) 0.038(3) 0.051(4) -0.004(3) 0.004(3) 0.003(3)
N2 0.028(3) 0.041(4) 0.047(4) 0.006(3) 0.001(3) -0.008(3)
N3 0.034(4) 0.045(4) 0.040(4) -0.006(3) -0.003(3) 0.000(3)
N4 0.045(4) 0.041(4) 0.035(3) -0.009(3) 0.003(3) 0.002(3)
N5 0.037(4) 0.042(4) 0.038(3) -0.001(3) -0.010(3) 0.005(3)
N6 0.042(4) 0.028(3) 0.037(3) 0.003(3) 0.006(3) 0.002(3)
N8 0.059(5) 0.064(5) 0.049(4) -0.018(4) 0.007(3) -0.022(4)
N7 0.048(4) 0.072(5) 0.047(4) 0.018(4) -0.002(3) -0.005(4)
N9 0.053(4) 0.046(4) 0.041(4) 0.003(3) 0.005(3) -0.003(3)
B1 0.036(5) 0.042(5) 0.043(5) 0.001(4) -0.009(4) 0.002(4)
S4 0.199(4) 0.118(3) 0.128(3) -0.071(2) 0.090(3) -0.110(3)
Cl2 0.162(4) 0.142(4) 0.134(3) -0.001(3) 0.049(3) -0.032(3)
Cl1 0.122(4) 0.359(9) 0.207(6) 0.094(6) -0.029(4) -0.028(5)
C26 0.129(17) 0.172(19) 0.40(4) 0.07(2) 0.15(2) -0.001(14)
C27 0.149(19) 0.23(2) 0.35(4) 0.05(2) 0.16(2) 0.053(17)

loop_
_atom_type_symbol
_atom_type_description
_atom_type_scat_dispersion_real
_atom_type_scat_dispersion_imag
_atom_type_scat_source
C C 0.0033 0.0016 'International Tables Vol C Tables 4.2.6.8 and 6.1.1.4'
H H 0.0000 0.0000 'International Tables Vol C Tables 4.2.6.8 and 6.1.1.4'
B B 0.0013 0.0007 'International Tables Vol C Tables 4.2.6.8 and 6.1.1.4'
N N 0.0061 0.0033 'International Tables Vol C Tables 4.2.6.8 and 6.1.1.4'
S S 0.1246 0.1234 'International Tables Vol C Tables 4.2.6.8 and 6.1.1.4'
Cu Cu 0.3201 1.2651 'International Tables Vol C Tables 4.2.6.8 and 6.1.1.4'
W W -0.8490 6.8722 'International Tables Vol C Tables 4.2.6.8 and 6.1.1.4'
Cl Cl 0.1484 0.1585 'International Tables Vol C Tables 4.2.6.8 and 6.1.1.4'

loop_
_geom_angle_atom_site_label_1
_geom_angle_atom_site_label_2
_geom_angle_atom_site_label_3
_geom_angle
_geom_angle_site_symmetry_1
_geom_angle_site_symmetry_3
_geom_angle_publ_flag
S1 W1 S3 102.75(8) . . ?
S1 W1 N4 84.11(16) . . ?
S3 W1 N4 84.95(17) . . ?
S1 W1 N2 87.79(16) . . ?
S3 W1 N2 160.55(16) . . ?
N4 W1 N2 79.9(2) . . ?
S1 W1 S2 104.62(8) . . ?
S3 W1 S2 104.68(7) . . ?
N4 W1 S2 164.87(16) . . ?
N2 W1 S2 88.04(16) . . ?
S1 W1 N6 160.35(15) . . ?
S3 W1 N6 88.32(15) . . ?
N4 W1 N6 80.7(2) . . ?
N2 W1 N6 77.3(2) . . ?
S2 W1 N6 87.83(15) . . ?
S1 W1 Cu1 105.46(6) . . ?
S3 W1 Cu1 52.52(5) . . ?
N4 W1 Cu1 137.41(16) . . ?
N2 W1 Cu1 140.55(16) . . ?
S2 W1 Cu1 52.87(6) . . ?
N6 W1 Cu1 94.16(15) . . ?
S1 W1 Cu2 53.00(6) . . ?
S3 W1 Cu2 101.42(6) . . ?
N4 W1 Cu2 137.08(16) . . ?
N2 W1 Cu2 97.98(15) . . ?
S2 W1 Cu2 53.35(6) . . ?
N6 W1 Cu2 141.17(14) . . ?
Cu1 W1 Cu2 64.90(4) . . ?
N7 Cu2 S1 123.0(2) . . ?
N7 Cu2 S2 119.8(2) . . ?
S1 Cu2 S2 107.68(8) . . ?
N7 Cu2 W1 164.1(2) . . ?
S1 Cu2 W1 53.57(6) . . ?
S2 Cu2 W1 55.95(5) . . ?
N7 Cu2 S5 96.0(2) . 3_466 ?
S1 Cu2 S5 92.03(9) . 3_466 ?
S2 Cu2 S5 113.51(8) . 3_466 ?
W1 Cu2 S5 99.61(6) . 3_466 ?
N7 Cu2 Cu1 134.1(2) . . ?
S1 Cu2 Cu1 99.75(7) . . ?
S2 Cu2 Cu1 50.34(6) . . ?
W1 Cu2 Cu1 57.41(3) . . ?
S5 Cu2 Cu1 64.20(6) 3_466 . ?
N8 Cu1 S3 123.8(2) . . ?
N8 Cu1 S2 121.7(2) . . ?
S3 Cu1 S2 109.83(8) . . ?
N8 Cu1 W1 168.4(2) . . ?
S3 Cu1 W1 54.34(6) . . ?
S2 Cu1 W1 56.28(5) . . ?
N8 Cu1 Cu2 131.6(2) . . ?
S3 Cu1 Cu2 97.13(7) . . ?
S2 Cu1 Cu2 51.05(6) . . ?
W1 Cu1 Cu2 57.68(3) . . ?
Cu2 S1 W1 73.44(7) . . ?
Cu1 S2 Cu2 78.61(8) . . ?
Cu1 S2 W1 70.85(6) . . ?
Cu2 S2 W1 70.70(6) . . ?
Cu1 S3 W1 73.14(7) . . ?
C17 S5 Cu2 95.8(3) . 3_466 ?
C2 C1 H1A 109.5 . . ?
C2 C1 H1B 109.5 . . ?
H1A C1 H1B 109.5 . . ?
C2 C1 H1C 109.5 . . ?
H1A C1 H1C 109.5 . . ?
H1B C1 H1C 109.5 . . ?
N1 C2 C3 107.4(7) . . ?
N1 C2 C1 123.5(8) . . ?
C3 C2 C1 129.1(8) . . ?
C2 C3 C4 107.9(7) . . ?
C2 C3 H3 126.1 . . ?
C4 C3 H3 126.1 . . ?
N2 C4 C3 109.2(7) . . ?
N2 C4 C5 126.1(7) . . ?
C3 C4 C5 124.7(8) . . ?
C4 C5 H5A 109.5 . . ?
C4 C5 H5B 109.5 . . ?
H5A C5 H5B 109.5 . . ?
C4 C5 H5C 109.5 . . ?
H5A C5 H5C 109.5 . . ?
H5B C5 H5C 109.5 . . ?
C7 C6 H6A 109.5 . . ?
C7 C6 H6B 109.5 . . ?
H6A C6 H6B 109.5 . . ?
C7 C6 H6C 109.5 . . ?
H6A C6 H6C 109.5 . . ?
H6B C6 H6C 109.5 . . ?
C8 C7 N3 107.0(7) . . ?
C8 C7 C6 130.3(8) . . ?
N3 C7 C6 122.7(8) . . ?
C7 C8 C9 107.7(7) . . ?
C7 C8 H8 126.1 . . ?
C9 C8 H8 126.1 . . ?
N4 C9 C8 109.0(7) . . ?
N4 C9 C10 125.9(7) . . ?
C8 C9 C10 125.1(7) . . ?
C9 C10 H10A 109.5 . . ?
C9 C10 H10B 109.5 . . ?
H10A C10 H10B 109.5 . . ?
C9 C10 H10C 109.5 . . ?
H10A C10 H10C 109.5 . . ?
H10B C10 H10C 109.5 . . ?
C12 C11 H11A 109.5 . . ?
C12 C11 H11B 109.5 . . ?
H11A C11 H11B 109.5 . . ?
C12 C11 H11C 109.5 . . ?
H11A C11 H11C 109.5 . . ?
H11B C11 H11C 109.5 . . ?
N5 C12 C13 107.6(7) . . ?
N5 C12 C11 123.2(8) . . ?
C13 C12 C11 129.2(8) . . ?
C12 C13 C14 107.5(7) . . ?
C12 C13 H13 126.2 . . ?
C14 C13 H13 126.2 . . ?
N6 C14 C13 108.4(7) . . ?
N6 C14 C15 126.5(7) . . ?
C13 C14 C15 125.1(7) . . ?
C14 C15 H15A 109.5 . . ?
C14 C15 H15B 109.5 . . ?
H15A C15 H15B 109.5 . . ?
C14 C15 H15C 109.5 . . ?
H15A C15 H15C 109.5 . . ?
H15B C15 H15C 109.5 . . ?
N8 C16 S4 176.5(11) . . ?
N7 C17 S5 178.9(9) . . ?
C25 C24 H24A 109.5 . . ?
C25 C24 H24B 109.5 . . ?
H24A C24 H24B 109.5 . . ?
C25 C24 H24C 109.5 . . ?
H24A C24 H24C 109.5 . . ?
H24B C24 H24C 109.5 . . ?
N9 C25 C24 113.5(9) . . ?
N9 C25 H25A 108.9 . . ?
C24 C25 H25A 108.9 . . ?
N9 C25 H25B 108.9 . . ?
C24 C25 H25B 108.9 . . ?
H25A C25 H25B 107.7 . . ?
C19 C18 H18A 109.5 . . ?
C19 C18 H18B 109.5 . . ?
H18A C18 H18B 109.5 . . ?
C19 C18 H18C 109.5 . . ?
H18A C18 H18C 109.5 . . ?
H18B C18 H18C 109.5 . . ?
C21 C20 H20A 109.5 . . ?
C21 C20 H20B 109.5 . . ?
H20A C20 H20B 109.5 . . ?
C21 C20 H20C 109.5 . . ?
H20A C20 H20C 109.5 . . ?
H20B C20 H20C 109.5 . . ?
C23 C22 H22A 109.5 . . ?
C23 C22 H22B 109.5 . . ?
H22A C22 H22B 109.5 . . ?
C23 C22 H22C 109.5 . . ?
H22A C22 H22C 109.5 . . ?
H22B C22 H22C 109.5 . . ?
N9 C23 C22 116.7(7) . . ?
N9 C23 H23A 108.1 . . ?
C22 C23 H23A 108.1 . . ?
N9 C23 H23B 108.1 . . ?
C22 C23 H23B 108.1 . . ?
H23A C23 H23B 107.3 . . ?
N9 C21 C20 116.0(7) . . ?
N9 C21 H21A 108.3 . . ?
C20 C21 H21A 108.3 . . ?
N9 C21 H21B 108.3 . . ?
C20 C21 H21B 108.3 . . ?
H21A C21 H21B 107.4 . . ?
C18 C19 N9 115.8(8) . . ?
C18 C19 H19A 108.3 . . ?
N9 C19 H19A 108.3 . . ?
C18 C19 H19B 108.3 . . ?
N9 C19 H19B 108.3 . . ?
H19A C19 H19B 107.4 . . ?
C2 N1 N2 110.0(6) . . ?
C2 N1 B1 130.2(7) . . ?
N2 N1 B1 119.7(6) . . ?
C4 N2 N1 105.5(6) . . ?
C4 N2 W1 132.3(5) . . ?
N1 N2 W1 122.1(4) . . ?
C7 N3 N4 109.9(6) . . ?
C7 N3 B1 129.9(6) . . ?
N4 N3 B1 120.1(6) . . ?
C9 N4 N3 106.4(6) . . ?
C9 N4 W1 131.0(5) . . ?
N3 N4 W1 122.5(4) . . ?
C12 N5 N6 110.2(6) . . ?
C12 N5 B1 129.1(6) . . ?
N6 N5 B1 120.6(6) . . ?
C14 N6 N5 106.3(6) . . ?
C14 N6 W1 132.6(5) . . ?
N5 N6 W1 120.8(4) . . ?
C16 N8 Cu1 172.8(8) . . ?
C17 N7 Cu2 167.4(7) . . ?
C23 N9 C19 107.3(6) . . ?
C23 N9 C25 110.8(7) . . ?
C19 N9 C25 111.0(7) . . ?
C23 N9 C21 110.8(6) . . ?
C19 N9 C21 110.8(6) . . ?
C25 N9 C21 106.2(7) . . ?
N5 B1 N1 108.7(6) . . ?
N5 B1 N3 108.6(6) . . ?
N1 B1 N3 110.8(6) . . ?
N5 B1 H1 109.6 . . ?
N1 B1 H1 109.6 . . ?
N3 B1 H1 109.6 . . ?
C27 C26 Cl2 102.3(16) . . ?
C27 C26 H26A 111.3 . . ?
Cl2 C26 H26A 111.3 . . ?
C27 C26 H26B 111.3 . . ?
Cl2 C26 H26B 111.3 . . ?
H26A C26 H26B 109.2 . . ?
C26 C27 Cl1 106.2(17) . . ?
C26 C27 H27A 110.5 . . ?
Cl1 C27 H27A 110.5 . . ?
C26 C27 H27B 110.5 . . ?
Cl1 C27 H27B 110.5 . . ?
H27A C27 H27B 108.7 . . ?

loop_
_geom_bond_atom_site_label_1
_geom_bond_atom_site_label_2
_geom_bond_distance
_geom_bond_site_symmetry_2
_geom_bond_publ_flag
W1 S1 2.220(2) . ?
W1 S3 2.238(2) . ?
W1 N4 2.271(6) . ?
W1 N2 2.282(6) . ?
W1 S2 2.3214(19) . ?
W1 N6 2.326(6) . ?
W1 Cu1 2.6364(11) . ?
W1 Cu2 2.6444(12) . ?
Cu2 N7 1.902(7) . ?
Cu2 S1 2.203(2) . ?
Cu2 S2 2.248(2) . ?
Cu2 S5 2.804(3) 3_466 ?
Cu2 Cu1 2.8336(15) . ?
Cu1 N8 1.876(7) . ?
Cu1 S3 2.186(2) . ?
Cu1 S2 2.225(2) . ?
S5 C17 1.625(8) . ?
S5 Cu2 2.804(3) 3_466 ?
C1 C2 1.506(11) . ?
C1 H1A 0.9600 . ?
C1 H1B 0.9600 . ?
C1 H1C 0.9600 . ?
C2 N1 1.349(9) . ?
C2 C3 1.353(11) . ?
C3 C4 1.382(11) . ?
C3 H3 0.9300 . ?
C4 N2 1.353(9) . ?
C4 C5 1.489(11) . ?
C5 H5A 0.9600 . ?
C5 H5B 0.9600 . ?
C5 H5C 0.9600 . ?
C6 C7 1.493(11) . ?
C6 H6A 0.9600 . ?
C6 H6B 0.9600 . ?
C6 H6C 0.9600 . ?
C7 C8 1.347(11) . ?
C7 N3 1.362(9) . ?
C8 C9 1.388(10) . ?
C8 H8 0.9300 . ?
C9 N4 1.341(9) . ?
C9 C10 1.497(11) . ?
C10 H10A 0.9600 . ?
C10 H10B 0.9600 . ?
C10 H10C 0.9600 . ?
C11 C12 1.500(11) . ?
C11 H11A 0.9600 . ?
C11 H11B 0.9600 . ?
C11 H11C 0.9600 . ?
C12 N5 1.342(9) . ?
C12 C13 1.352(11) . ?
C13 C14 1.382(11) . ?
C13 H13 0.9300 . ?
C14 N6 1.355(9) . ?
C14 C15 1.495(11) . ?
C15 H15A 0.9600 . ?
C15 H15B 0.9600 . ?
C15 H15C 0.9600 . ?
C16 N8 1.129(10) . ?
C16 S4 1.637(10) . ?
C17 N7 1.150(9) . ?
C24 C25 1.510(14) . ?
C24 H24A 0.9600 . ?
C24 H24B 0.9600 . ?
C24 H24C 0.9600 . ?
C25 N9 1.508(11) . ?
C25 H25A 0.9700 . ?
C25 H25B 0.9700 . ?
C18 C19 1.507(13) . ?
C18 H18A 0.9600 . ?
C18 H18B 0.9600 . ?
C18 H18C 0.9600 . ?
C20 C21 1.522(13) . ?
C20 H20A 0.9600 . ?
C20 H20B 0.9600 . ?
C20 H20C 0.9600 . ?
C22 C23 1.520(11) . ?
C22 H22A 0.9600 . ?
C22 H22B 0.9600 . ?
C22 H22C 0.9600 . ?
C23 N9 1.497(10) . ?
C23 H23A 0.9700 . ?
C23 H23B 0.9700 . ?
C21 N9 1.516(10) . ?
C21 H21A 0.9700 . ?
C21 H21B 0.9700 . ?
C19 N9 1.508(10) . ?
C19 H19A 0.9700 . ?
C19 H19B 0.9700 . ?
N1 N2 1.386(8) . ?
N1 B1 1.525(11) . ?
N3 N4 1.368(8) . ?
N3 B1 1.529(11) . ?
N5 N6 1.361(8) . ?
N5 B1 1.524(10) . ?
B1 H1 0.9800 . ?
Cl2 C26 1.86(2) . ?
Cl1 C27 1.88(2) . ?
C26 C27 1.290(16) . ?
C26 H26A 0.9700 . ?
C26 H26B 0.9700 . ?
C27 H27A 0.9700 . ?
C27 H27B 0.9700 . ?
